data_4124870
loop_
_publ_author_name
'Klug, H. P.'
'Kummer, E.'
'Alexander, L.'

_publ_section_title
;
 The Crystal Structure of Ammonium Pentachloroindate Monohydrate
;
_journal_name_full 'Journal of the American Chemical Society'
_journal_page_first 3064
_journal_page_last 3068
_journal_volume 70
_journal_year 1948
_chemical_formula_sum 'Cl5 H10 In N2 O'
_chemical_name_systematic '(N H4)2 In Cl5 H2 O'
_space_group_IT_number 62
_symmetry_space_group_name_Hall '-P 2ac 2n'
_symmetry_space_group_name_H-M 'P n m a'
_cell_angle_alpha 90
_cell_angle_beta 90
_cell_angle_gamma 90
_cell_formula_units_Z 4
_cell_length_a 14.1
_cell_length_b 10.17
_cell_length_c 7.16
_cell_volume 1026.723
_citation_journal_id_ASTM JACSAT
_cod_data_source_file Klug_JACSAT_1948_1003.cif
_cod_data_source_block H10Cl5In1N2O1
_cod_original_formula_sum 'H10 Cl5 In1 N2 O1'
_cod_database_code 4124870

loop_
_symmetry_equiv_pos_as_xyz
x,y,z
-x+1/2,-y,z+1/2
x+1/2,-y+1/2,-z+1/2
-x,y+1/2,-z
-x,-y,-z
x-1/2,y,-z-1/2
-x-1/2,y-1/2,z-1/2
x,-y-1/2,z

loop_
_atom_site_label
_atom_site_type_symbol
_atom_site_fract_x
_atom_site_fract_y
_atom_site_fract_z
_atom_site_occupancy
_atom_site_U_iso_or_equiv
_atom_site_attached_hydrogens
In1 In+3 0.11 0.25 0.313 1 0.0 0
Cl2 Cl-1 0.262 0.25 0.08 1 0.0 0
Cl1 Cl-1 0 0.25 0.035 1 0.0 0
Cl3 Cl-1 0.234 0.25 0.581 1 0.0 0
Cl4 Cl-1 0.116 0 0.316 1 0.0 0
O1 O-2 0 0.25 0.538 1 0.0 2
N1 N-3 0.366 0 0.349 1 0.0 4
